data_1548659
loop_
_publ_author_name
'Abubekerov, Mark'
'Wei, Junnian'
'Swartz, Kevin R.'
'Xie, Zhixin'
'Pei, Qibing'
'Diaconescu, Paula L.'

_publ_section_title
;
 Preparation of multiblock copolymers <i>via</i> step-wise addition of
 l-lactide and trimethylene carbonate.
;
_journal_issue 8
_journal_name_full 'Chemical science'
_journal_page_first 2168
_journal_page_last 2178
_journal_paper_doi 10.1039/c7sc04507g
_journal_volume 9
_journal_year 2018
_chemical_formula_sum 'C78 H78 B2 Fe2 N8 O2 P2 Zn2'
_chemical_formula_weight 1485.48
_space_group_IT_number 13
_space_group_name_Hall '-P 2yc'
_space_group_name_H-M_alt 'P 1 2/c 1'
_symmetry_cell_setting monoclinic
_symmetry_space_group_name_Hall '-P 2yc'
_symmetry_space_group_name_H-M 'P 1 2/c 1'
_atom_sites_solution_hydrogens geom
_atom_sites_solution_primary direct
_atom_sites_solution_secondary difmap
_audit_creation_method SHELXL-97
_audit_update_record
;
2017-10-18 deposited with the CCDC.
2018-01-11 downloaded from the CCDC.
;
_cell_angle_alpha 90.00
_cell_angle_beta 101.648(3)
_cell_angle_gamma 90.00
_cell_formula_units_Z 2
_cell_length_a 13.855(4)
_cell_length_b 9.378(2)
_cell_length_c 30.742(8)
_cell_measurement_reflns_used 9914
_cell_measurement_temperature 100(2)
_cell_measurement_theta_max 28.08
_cell_measurement_theta_min 2.27
_cell_volume 3912.1(17)
_computing_structure_refinement 'SHELXL-97 (Sheldrick, 1997)'
_computing_structure_solution 'SHELXS-97 (Sheldrick, 1990)'
_diffrn_ambient_temperature 100(2)
_diffrn_measured_fraction_theta_full 0.988
_diffrn_measured_fraction_theta_max 0.919
_diffrn_measurement_device_type 'Bruker APEX-II'
_diffrn_radiation_monochromator graphite
_diffrn_radiation_source 'fine-focus sealed tube'
_diffrn_radiation_type MoK\a
_diffrn_radiation_wavelength 0.71073
_diffrn_reflns_av_R_equivalents 0.0667
_diffrn_reflns_av_sigmaI/netI 0.0584
_diffrn_reflns_limit_h_max 17
_diffrn_reflns_limit_h_min -18
_diffrn_reflns_limit_k_max 12
_diffrn_reflns_limit_k_min -12
_diffrn_reflns_limit_l_max 40
_diffrn_reflns_limit_l_min -40
_diffrn_reflns_number 39551
_diffrn_reflns_theta_full 25.00
_diffrn_reflns_theta_max 28.83
_diffrn_reflns_theta_min 2.17
_exptl_absorpt_coefficient_mu 1.058
_exptl_absorpt_correction_T_max 0.9201
_exptl_absorpt_correction_T_min 0.7929
_exptl_absorpt_correction_type multi-scan
_exptl_absorpt_process_details 'Bruker AXS area detector scaling and absorption correction'
_exptl_crystal_density_diffrn 1.261
_exptl_crystal_density_method 'not measured'
_exptl_crystal_description block
_exptl_crystal_F_000 1540
_exptl_crystal_size_max 0.23
_exptl_crystal_size_mid 0.21
_exptl_crystal_size_min 0.08
_refine_diff_density_max 1.873
_refine_diff_density_min -1.179
_refine_diff_density_rms 0.137
_refine_ls_extinction_method none
_refine_ls_goodness_of_fit_ref 1.038
_refine_ls_hydrogen_treatment mixed
_refine_ls_matrix_type full
_refine_ls_number_parameters 451
_refine_ls_number_reflns 9416
_refine_ls_number_restraints 0
_refine_ls_restrained_S_all 1.038
_refine_ls_R_factor_all 0.0979
_refine_ls_R_factor_gt 0.0793
_refine_ls_shift/su_max 0.000
_refine_ls_shift/su_mean 0.000
_refine_ls_structure_factor_coef Fsqd
_refine_ls_weighting_details 'calc w=1/[\s^2^(Fo^2^)+(0.0879P)^2^+26.4380P] where P=(Fo^2^+2Fc^2^)/3'
_refine_ls_weighting_scheme calc
_refine_ls_wR_factor_gt 0.2114
_refine_ls_wR_factor_ref 0.2198
_reflns_number_gt 7205
_reflns_number_total 9416
_reflns_threshold_expression >2sigma(I)
_cod_data_source_file c7sc04507g2.cif
_cod_data_source_block pld1506s
_cod_depositor_comments 'Adding full bibliography for 1548659.cif.'
_cod_original_sg_symbol_H-M P2/c
_cod_database_code 1548659

loop_
_symmetry_equiv_pos_as_xyz
'x, y, z'
'-x, y, -z+1/2'
'-x, -y, -z'
'x, -y, z-1/2'

loop_
_atom_site_label
_atom_site_type_symbol
_atom_site_fract_x
_atom_site_fract_y
_atom_site_fract_z
_atom_site_U_iso_or_equiv
_atom_site_adp_type
_atom_site_occupancy
_atom_site_symmetry_multiplicity
_atom_site_calc_flag
_atom_site_refinement_flags
_atom_site_disorder_assembly
_atom_site_disorder_group
Zn1 Zn 0.96293(4) 0.00520(6) 0.292021(18) 0.02037(16) Uani 1 1 d . . .
Fe1 Fe 0.65298(5) 0.27351(8) 0.34212(2) 0.02318(18) Uani 1 1 d . . .
P1 P 0.42583(11) 0.24363(17) 0.36937(6) 0.0377(4) Uani 1 1 d . B .
O1 O 0.9117(3) -0.0195(4) 0.22872(11) 0.0288(8) Uani 1 1 d . . .
B1 B 0.8590(4) 0.0881(7) 0.37472(19) 0.0259(12) Uani 1 1 d . . .
N1 N 0.9161(3) -0.1249(4) 0.33363(13) 0.0218(8) Uani 1 1 d . . .
N2 N 0.8858(3) -0.0744(5) 0.37059(14) 0.0244(9) Uani 1 1 d . . .
N3 N 0.9839(3) 0.1827(5) 0.32992(14) 0.0233(8) Uani 1 1 d . . .
N4 N 0.9497(3) 0.1814(5) 0.36917(14) 0.0255(9) Uani 1 1 d . . .
C1 C 0.8145(4) -0.0313(8) 0.2028(2) 0.0404(15) Uani 1 1 d . . .
H1A H 0.8178 -0.0322 0.1709 0.049 Uiso 1 1 calc R . .
H1B H 0.7757 0.0533 0.2081 0.049 Uiso 1 1 calc R . .
C2 C 0.7630(4) -0.1628(5) 0.21330(18) 0.0277(11) Uani 1 1 d . . .
C3 C 0.7584(5) -0.2920(7) 0.1911(3) 0.0576(16) Uani 1 1 d . . .
H3 H 0.7897 -0.3044 0.1665 0.069 Uiso 1 1 calc R . .
C4 C 0.7014(5) -0.4141(8) 0.2074(3) 0.0576(16) Uani 1 1 d . . .
H4 H 0.6974 -0.5062 0.1943 0.069 Uiso 1 1 calc R . .
C5 C 0.6573(7) -0.3828(10) 0.2414(3) 0.066(2) Uani 1 1 d . . .
H5 H 0.6199 -0.4571 0.2510 0.079 Uiso 1 1 calc R . .
C6 C 0.6599(6) -0.2629(9) 0.2626(3) 0.062(2) Uani 1 1 d . . .
H6 H 0.6270 -0.2505 0.2866 0.075 Uiso 1 1 calc R . .
C7 C 0.7127(4) -0.1552(7) 0.2484(2) 0.0376(13) Uani 1 1 d . . .
H7 H 0.7155 -0.0670 0.2639 0.045 Uiso 1 1 calc R . .
C8 C 0.7625(3) 0.1260(6) 0.33745(17) 0.0247(10) Uani 1 1 d . . .
C9 C 0.7489(4) 0.2237(6) 0.30089(16) 0.0244(10) Uani 1 1 d . . .
H9 H 0.8007 0.2887 0.2937 0.029 Uiso 1 1 calc R . .
C10 C 0.6496(4) 0.2167(6) 0.27718(18) 0.0276(10) Uani 1 1 d . . .
H10 H 0.6201 0.2735 0.2502 0.033 Uiso 1 1 calc R . .
C11 C 0.5994(4) 0.1132(6) 0.29896(18) 0.0284(11) Uani 1 1 d . . .
H11 H 0.5287 0.0843 0.2898 0.034 Uiso 1 1 calc R . .
C12 C 0.6695(4) 0.0564(5) 0.33575(17) 0.0255(10) Uani 1 1 d . . .
H12 H 0.6555 -0.0176 0.3570 0.031 Uiso 1 1 calc R . .
C13 C 0.5434(4) 0.3335(5) 0.37433(18) 0.0284(11) Uani 1 1 d . . .
C14 C 0.5622(4) 0.4439(6) 0.34456(19) 0.0330(12) Uani 1 1 d . . .
H14 H 0.5131 0.4828 0.3189 0.040 Uiso 1 1 calc R . .
C15 C 0.6613(5) 0.4871(5) 0.3572(2) 0.0354(13) Uani 1 1 d . . .
H15 H 0.6944 0.5614 0.3420 0.042 Uiso 1 1 calc R . .
C16 C 0.7064(5) 0.4058(6) 0.39459(19) 0.0328(12) Uani 1 1 d . . .
H16 H 0.7768 0.4131 0.4104 0.039 Uiso 1 1 calc R . .
C17 C 0.6347(4) 0.3101(5) 0.40538(18) 0.0282(11) Uani 1 1 d . . .
H17 H 0.6459 0.2394 0.4302 0.034 Uiso 1 1 calc R . .
C18 C 0.9173(4) -0.2685(6) 0.33601(18) 0.0295(11) Uani 1 1 d . . .
C19 C 0.8867(4) -0.3118(6) 0.3742(2) 0.0353(13) Uani 1 1 d . . .
H19 H 0.8809 -0.4069 0.3841 0.042 Uiso 1 1 calc R . .
C20 C 0.8664(4) -0.1865(7) 0.39514(19) 0.0331(12) Uani 1 1 d . . .
C21 C 0.9467(5) -0.3562(6) 0.3004(2) 0.0379(13) Uani 1 1 d . . .
H21A H 0.9045 -0.3324 0.2718 0.057 Uiso 1 1 calc R . .
H21B H 0.9393 -0.4575 0.3068 0.057 Uiso 1 1 calc R . .
H21C H 1.0156 -0.3363 0.2993 0.057 Uiso 1 1 calc R . .
C22 C 0.8267(5) -0.1716(8) 0.4366(2) 0.0481(17) Uani 1 1 d . . .
H22A H 0.7623 -0.1244 0.4297 0.072 Uiso 1 1 calc R . .
H22B H 0.8723 -0.1144 0.4583 0.072 Uiso 1 1 calc R . .
H22C H 0.8195 -0.2663 0.4491 0.072 Uiso 1 1 calc R . .
C23 C 1.0542(4) 0.2832(6) 0.33372(19) 0.0301(11) Uani 1 1 d . . .
C24 C 1.0648(5) 0.3474(6) 0.3751(2) 0.0407(14) Uani 1 1 d . . .
H24 H 1.1088 0.4225 0.3864 0.049 Uiso 1 1 calc R . .
C25 C 0.9989(4) 0.2806(7) 0.39669(19) 0.0362(13) Uani 1 1 d . . .
C26 C 1.1088(4) 0.3144(6) 0.2973(2) 0.0375(13) Uani 1 1 d . . .
H26A H 1.0859 0.2498 0.2723 0.056 Uiso 1 1 calc R . .
H26B H 1.1796 0.3004 0.3084 0.056 Uiso 1 1 calc R . .
H26C H 1.0965 0.4133 0.2874 0.056 Uiso 1 1 calc R . .
C27 C 0.9846(6) 0.3052(8) 0.4432(2) 0.0514(18) Uani 1 1 d . . .
H27A H 1.0105 0.3992 0.4534 0.077 Uiso 1 1 calc R . .
H27B H 1.0197 0.2315 0.4628 0.077 Uiso 1 1 calc R . .
H27C H 0.9142 0.3009 0.4437 0.077 Uiso 1 1 calc R . .
C28 C 0.4635(4) 0.0638(6) 0.39070(18) 0.0279(11) Uani 1 1 d . . .
C29 C 0.4476(4) -0.0474(7) 0.3603(2) 0.0369(13) Uani 1 1 d . . .
H29 H 0.4134 -0.0298 0.3308 0.044 Uiso 1 1 calc R . .
C30 C 0.4815(5) -0.1847(7) 0.3726(2) 0.0438(15) Uani 1 1 d . . .
H30 H 0.4712 -0.2597 0.3513 0.053 Uiso 1 1 calc R . .
C31 C 0.5298(5) -0.2110(6) 0.4155(2) 0.0425(15) Uani 1 1 d . . .
H31 H 0.5537 -0.3040 0.4238 0.051 Uiso 1 1 calc R . .
C32 C 0.5438(4) -0.1007(6) 0.4469(2) 0.0355(13) Uani 1 1 d . . .
H32 H 0.5767 -0.1190 0.4766 0.043 Uiso 1 1 calc R . .
C33 C 0.5095(4) 0.0354(5) 0.43437(18) 0.0277(11) Uani 1 1 d . . .
H33 H 0.5176 0.1097 0.4558 0.033 Uiso 1 1 calc R . .
C34 C 0.3804(5) 0.3192(7) 0.4165(3) 0.053(2) Uani 1 1 d . . .
C38 C 0.2669(5) 0.3129(14) 0.4666(2) 0.076(3) Uani 1 1 d . . .
H38 H 0.2122 0.2671 0.4750 0.091 Uiso 1 1 calc R B .
C39 C 0.3057(6) 0.2569(14) 0.4317(2) 0.081(3) Uani 1 1 d . B .
H39 H 0.2783 0.1712 0.4179 0.097 Uiso 1 1 calc R . .
C41 C 0.3041(9) 0.4263(11) 0.4880(4) 0.096(4) Uani 1 1 d . B .
H41 H 0.2634 0.4811 0.5031 0.115 Uiso 1 1 calc R A 1
C37 C 0.4094(10) 0.4754(13) 0.4900(4) 0.040(3) Uani 0.498(13) 1 d P B 1
H37 H 0.4452 0.5344 0.5128 0.048 Uiso 0.498(13) 1 calc PR B 1
C43 C 0.4467(8) 0.4234(12) 0.4544(4) 0.033(3) Uani 0.498(13) 1 d P B 1
H43 H 0.5118 0.4484 0.4518 0.040 Uiso 0.498(13) 1 calc PR B 1
C45 C 0.3808(10) 0.4505(14) 0.4207(5) 0.044(4) Uani 0.502(13) 1 d P B 2
H45 H 0.4089 0.5099 0.4016 0.052 Uiso 0.502(13) 1 calc PR B 2
C42 C 0.3383(10) 0.5097(16) 0.4547(6) 0.056(5) Uani 0.502(13) 1 d P B 2
H42 H 0.3318 0.6105 0.4557 0.067 Uiso 0.502(13) 1 calc PR B 2

loop_
_atom_site_aniso_label
_atom_site_aniso_U_11
_atom_site_aniso_U_22
_atom_site_aniso_U_33
_atom_site_aniso_U_23
_atom_site_aniso_U_13
_atom_site_aniso_U_12
Zn1 0.0182(3) 0.0212(3) 0.0238(3) 0.0025(2) 0.0092(2) 0.0015(2)
Fe1 0.0213(3) 0.0206(3) 0.0317(4) 0.0064(3) 0.0149(3) 0.0046(3)
P1 0.0255(7) 0.0412(8) 0.0533(9) 0.0265(7) 0.0240(6) 0.0178(6)
O1 0.0215(17) 0.045(2) 0.0198(17) 0.0016(15) 0.0038(13) -0.0063(16)
B1 0.018(2) 0.035(3) 0.028(3) 0.003(2) 0.011(2) 0.009(2)
N1 0.0201(19) 0.0202(19) 0.027(2) 0.0057(15) 0.0092(16) 0.0047(15)
N2 0.020(2) 0.029(2) 0.026(2) 0.0087(17) 0.0098(16) 0.0024(17)
N3 0.0184(19) 0.026(2) 0.027(2) 0.0013(16) 0.0072(16) -0.0002(16)
N4 0.021(2) 0.029(2) 0.026(2) -0.0024(17) 0.0053(16) 0.0023(17)
C1 0.021(3) 0.060(4) 0.037(3) 0.017(3) 0.000(2) -0.014(3)
C2 0.021(2) 0.022(2) 0.036(3) -0.002(2) -0.003(2) 0.0027(19)
C3 0.044(3) 0.040(3) 0.075(4) -0.024(2) -0.021(3) 0.017(2)
C4 0.044(3) 0.040(3) 0.075(4) -0.024(2) -0.021(3) 0.017(2)
C5 0.070(6) 0.064(5) 0.057(5) 0.008(4) -0.002(4) 0.018(4)
C6 0.063(5) 0.061(5) 0.061(5) 0.017(4) 0.008(4) -0.022(4)
C7 0.026(3) 0.044(3) 0.043(3) 0.014(3) 0.007(2) -0.007(2)
C8 0.017(2) 0.032(3) 0.029(2) 0.000(2) 0.0130(19) 0.0086(19)
C9 0.019(2) 0.030(2) 0.027(2) 0.0029(19) 0.0138(19) 0.0025(19)
C10 0.021(2) 0.032(3) 0.032(3) 0.001(2) 0.009(2) 0.004(2)
C11 0.021(2) 0.027(3) 0.039(3) 0.002(2) 0.009(2) 0.003(2)
C12 0.023(2) 0.022(2) 0.035(3) 0.0029(19) 0.013(2) 0.0084(19)
C13 0.028(3) 0.023(2) 0.041(3) 0.010(2) 0.024(2) 0.013(2)
C14 0.038(3) 0.026(3) 0.040(3) 0.012(2) 0.021(2) 0.010(2)
C15 0.056(4) 0.014(2) 0.043(3) 0.004(2) 0.025(3) 0.003(2)
C16 0.041(3) 0.025(3) 0.036(3) -0.001(2) 0.017(2) 0.000(2)
C17 0.033(3) 0.022(2) 0.036(3) 0.005(2) 0.022(2) 0.006(2)
C18 0.029(3) 0.022(2) 0.037(3) 0.006(2) 0.005(2) -0.003(2)
C19 0.030(3) 0.033(3) 0.044(3) 0.019(2) 0.009(2) -0.004(2)
C20 0.019(2) 0.046(3) 0.036(3) 0.018(2) 0.010(2) -0.002(2)
C21 0.045(3) 0.024(3) 0.045(3) 0.005(2) 0.008(3) 0.007(2)
C22 0.035(3) 0.071(5) 0.044(4) 0.027(3) 0.022(3) 0.004(3)
C23 0.024(2) 0.022(2) 0.042(3) 0.006(2) 0.002(2) -0.001(2)
C24 0.040(3) 0.031(3) 0.044(3) 0.002(2) -0.009(3) -0.009(3)
C25 0.036(3) 0.037(3) 0.031(3) -0.002(2) -0.005(2) 0.003(2)
C26 0.027(3) 0.027(3) 0.061(4) 0.011(3) 0.014(3) -0.006(2)
C27 0.066(5) 0.053(4) 0.030(3) -0.009(3) -0.003(3) 0.003(4)
C28 0.019(2) 0.027(3) 0.042(3) 0.007(2) 0.015(2) 0.0001(19)
C29 0.025(3) 0.045(3) 0.042(3) -0.002(3) 0.008(2) -0.013(2)
C30 0.042(3) 0.028(3) 0.065(4) -0.012(3) 0.020(3) -0.013(3)
C31 0.034(3) 0.018(3) 0.082(5) 0.006(3) 0.028(3) -0.003(2)
C32 0.030(3) 0.029(3) 0.049(3) 0.013(2) 0.012(2) 0.004(2)
C33 0.027(2) 0.023(2) 0.037(3) 0.004(2) 0.015(2) 0.004(2)
C34 0.049(4) 0.041(3) 0.085(5) 0.035(3) 0.050(4) 0.035(3)
C38 0.033(4) 0.164(11) 0.036(4) 0.010(5) 0.019(3) -0.015(5)
C39 0.041(4) 0.169(11) 0.039(4) -0.020(5) 0.020(3) -0.028(5)
C41 0.108(8) 0.061(6) 0.153(10) 0.024(6) 0.107(8) 0.037(6)
C37 0.042(7) 0.037(7) 0.047(7) -0.009(5) 0.023(6) 0.002(5)
C43 0.029(6) 0.024(5) 0.053(8) -0.009(5) 0.024(5) -0.005(4)
C45 0.040(7) 0.040(7) 0.057(9) -0.010(6) 0.023(6) -0.008(6)
C42 0.044(8) 0.045(8) 0.086(12) -0.029(7) 0.029(8) -0.004(6)

loop_
_atom_type_symbol
_atom_type_description
_atom_type_scat_dispersion_real
_atom_type_scat_dispersion_imag
_atom_type_scat_source
C C 0.0033 0.0016 'International Tables Vol C Tables 4.2.6.8 and 6.1.1.4'
H H 0.0000 0.0000 'International Tables Vol C Tables 4.2.6.8 and 6.1.1.4'
B B 0.0013 0.0007 'International Tables Vol C Tables 4.2.6.8 and 6.1.1.4'
N N 0.0061 0.0033 'International Tables Vol C Tables 4.2.6.8 and 6.1.1.4'
O O 0.0106 0.0060 'International Tables Vol C Tables 4.2.6.8 and 6.1.1.4'
P P 0.1023 0.0942 'International Tables Vol C Tables 4.2.6.8 and 6.1.1.4'
Zn Zn 0.2839 1.4301 'International Tables Vol C Tables 4.2.6.8 and 6.1.1.4'
Fe Fe 0.3463 0.8444 'International Tables Vol C Tables 4.2.6.8 and 6.1.1.4'

loop_
_geom_angle_atom_site_label_1
_geom_angle_atom_site_label_2
_geom_angle_atom_site_label_3
_geom_angle
_geom_angle_site_symmetry_1
_geom_angle_site_symmetry_3
O1 Zn1 N1 118.30(17) . .
O1 Zn1 O1 80.26(16) . 2_755
N1 Zn1 O1 124.20(16) . 2_755
O1 Zn1 N3 130.99(17) . .
N1 Zn1 N3 99.42(17) . .
O1 Zn1 N3 104.41(16) 2_755 .
O1 Zn1 Zn1 41.38(10) . 2_755
N1 Zn1 Zn1 141.52(12) . 2_755
O1 Zn1 Zn1 40.49(10) 2_755 2_755
N3 Zn1 Zn1 117.90(12) . 2_755
C17 Fe1 C11 130.1(2) . .
C17 Fe1 C14 68.8(2) . .
C11 Fe1 C14 117.0(2) . .
C17 Fe1 C16 40.8(2) . .
C11 Fe1 C16 169.1(2) . .
C14 Fe1 C16 68.0(2) . .
C17 Fe1 C13 41.2(2) . .
C11 Fe1 C13 107.9(2) . .
C14 Fe1 C13 41.17(19) . .
C16 Fe1 C13 68.9(2) . .
C17 Fe1 C15 68.5(2) . .
C11 Fe1 C15 149.4(2) . .
C14 Fe1 C15 40.2(2) . .
C16 Fe1 C15 40.4(2) . .
C13 Fe1 C15 68.7(2) . .
C17 Fe1 C10 170.2(2) . .
C11 Fe1 C10 41.0(2) . .
C14 Fe1 C10 110.1(2) . .
C16 Fe1 C10 148.6(2) . .
C13 Fe1 C10 131.7(2) . .
C15 Fe1 C10 117.4(2) . .
C17 Fe1 C12 107.1(2) . .
C11 Fe1 C12 40.9(2) . .
C14 Fe1 C12 148.9(2) . .
C16 Fe1 C12 130.0(2) . .
C13 Fe1 C12 115.1(2) . .
C15 Fe1 C12 169.1(2) . .
C10 Fe1 C12 68.5(2) . .
C17 Fe1 C9 147.3(2) . .
C11 Fe1 C9 68.3(2) . .
C14 Fe1 C9 132.5(2) . .
C16 Fe1 C9 116.4(2) . .
C13 Fe1 C9 171.2(2) . .
C15 Fe1 C9 110.2(2) . .
C10 Fe1 C9 40.36(19) . .
C12 Fe1 C9 67.8(2) . .
C17 Fe1 C8 114.2(2) . .
C11 Fe1 C8 68.9(2) . .
C14 Fe1 C8 170.2(2) . .
C16 Fe1 C8 107.7(2) . .
C13 Fe1 C8 146.8(2) . .
C15 Fe1 C8 131.0(2) . .
C10 Fe1 C8 68.6(2) . .
C12 Fe1 C8 40.6(2) . .
C9 Fe1 C8 40.43(19) . .
C13 P1 C34 101.5(3) . .
C13 P1 C28 102.2(2) . .
C34 P1 C28 100.9(3) . .
C1 O1 Zn1 133.0(3) . .
C1 O1 Zn1 128.3(3) . 2_755
Zn1 O1 Zn1 98.13(15) . 2_755
N4 B1 N2 108.9(4) . .
N4 B1 C8 111.5(4) . .
N2 B1 C8 109.2(4) . .
C18 N1 N2 107.6(4) . .
C18 N1 Zn1 130.6(4) . .
N2 N1 Zn1 121.3(3) . .
C20 N2 N1 108.8(4) . .
C20 N2 B1 129.0(4) . .
N1 N2 B1 121.0(4) . .
C23 N3 N4 107.5(4) . .
C23 N3 Zn1 130.2(4) . .
N4 N3 Zn1 117.5(3) . .
C25 N4 N3 108.9(4) . .
C25 N4 B1 129.2(5) . .
N3 N4 B1 121.5(4) . .
O1 C1 C2 112.5(5) . .
O1 C1 H1A 109.1 . .
C2 C1 H1A 109.1 . .
O1 C1 H1B 109.1 . .
C2 C1 H1B 109.1 . .
H1A C1 H1B 107.8 . .
C3 C2 C7 116.4(6) . .
C3 C2 C1 126.3(6) . .
C7 C2 C1 117.3(5) . .
C2 C3 C4 117.9(7) . .
C2 C3 H3 121.1 . .
C4 C3 H3 121.1 . .
C5 C4 C3 115.8(7) . .
C5 C4 H4 122.1 . .
C3 C4 H4 122.1 . .
C6 C5 C4 127.5(10) . .
C6 C5 H5 116.2 . .
C4 C5 H5 116.2 . .
C5 C6 C7 116.3(9) . .
C5 C6 H6 121.9 . .
C7 C6 H6 121.9 . .
C6 C7 C2 126.1(7) . .
C6 C7 H7 117.0 . .
C2 C7 H7 117.0 . .
C9 C8 C12 106.7(4) . .
C9 C8 B1 131.0(5) . .
C12 C8 B1 122.3(5) . .
C9 C8 Fe1 69.3(3) . .
C12 C8 Fe1 69.1(3) . .
B1 C8 Fe1 127.5(3) . .
C10 C9 C8 109.4(4) . .
C10 C9 Fe1 69.5(3) . .
C8 C9 Fe1 70.3(3) . .
C10 C9 H9 125.3 . .
C8 C9 H9 125.3 . .
Fe1 C9 H9 125.3 . .
C9 C10 C11 107.6(5) . .
C9 C10 Fe1 70.2(3) . .
C11 C10 Fe1 69.0(3) . .
C9 C10 H10 126.2 . .
C11 C10 H10 126.2 . .
Fe1 C10 H10 126.2 . .
C10 C11 C12 107.7(4) . .
C10 C11 Fe1 70.0(3) . .
C12 C11 Fe1 70.3(3) . .
C10 C11 H11 126.2 . .
C12 C11 H11 126.2 . .
Fe1 C11 H11 126.2 . .
C8 C12 C11 108.6(4) . .
C8 C12 Fe1 70.4(3) . .
C11 C12 Fe1 68.8(3) . .
C8 C12 H12 125.7 . .
C11 C12 H12 125.7 . .
Fe1 C12 H12 125.7 . .
C17 C13 C14 106.4(5) . .
C17 C13 P1 129.8(4) . .
C14 C13 P1 123.8(4) . .
C17 C13 Fe1 68.9(3) . .
C14 C13 Fe1 69.1(3) . .
P1 C13 Fe1 124.9(3) . .
C15 C14 C13 108.9(5) . .
C15 C14 Fe1 70.2(3) . .
C13 C14 Fe1 69.7(3) . .
C15 C14 H14 125.6 . .
C13 C14 H14 125.6 . .
Fe1 C14 H14 125.6 . .
C14 C15 C16 108.3(5) . .
C14 C15 Fe1 69.5(3) . .
C16 C15 Fe1 69.7(3) . .
C14 C15 H15 125.8 . .
C16 C15 H15 125.8 . .
Fe1 C15 H15 125.8 . .
C15 C16 C17 108.3(5) . .
C15 C16 Fe1 69.9(3) . .
C17 C16 Fe1 69.2(3) . .
C15 C16 H16 125.9 . .
C17 C16 H16 125.9 . .
Fe1 C16 H16 125.9 . .
C16 C17 C13 108.1(5) . .
C16 C17 Fe1 70.0(3) . .
C13 C17 Fe1 69.9(3) . .
C16 C17 H17 126.0 . .
C13 C17 H17 126.0 . .
Fe1 C17 H17 126.0 . .
N1 C18 C19 109.6(5) . .
N1 C18 C21 120.9(5) . .
C19 C18 C21 129.5(5) . .
C18 C19 C20 105.6(5) . .
C18 C19 H19 127.2 . .
C20 C19 H19 127.2 . .
N2 C20 C19 108.4(5) . .
N2 C20 C22 123.6(6) . .
C19 C20 C22 128.0(5) . .
C18 C21 H21A 109.5 . .
C18 C21 H21B 109.5 . .
H21A C21 H21B 109.5 . .
C18 C21 H21C 109.5 . .
H21A C21 H21C 109.5 . .
H21B C21 H21C 109.5 . .
C20 C22 H22A 109.5 . .
C20 C22 H22B 109.5 . .
H22A C22 H22B 109.5 . .
C20 C22 H22C 109.5 . .
H22A C22 H22C 109.5 . .
H22B C22 H22C 109.5 . .
N3 C23 C24 109.0(5) . .
N3 C23 C26 122.5(5) . .
C24 C23 C26 128.5(5) . .
C25 C24 C23 106.6(5) . .
C25 C24 H24 126.7 . .
C23 C24 H24 126.7 . .
N4 C25 C24 108.1(5) . .
N4 C25 C27 123.9(6) . .
C24 C25 C27 127.9(6) . .
C23 C26 H26A 109.5 . .
C23 C26 H26B 109.5 . .
H26A C26 H26B 109.5 . .
C23 C26 H26C 109.5 . .
H26A C26 H26C 109.5 . .
H26B C26 H26C 109.5 . .
C25 C27 H27A 109.5 . .
C25 C27 H27B 109.5 . .
H27A C27 H27B 109.5 . .
C25 C27 H27C 109.5 . .
H27A C27 H27C 109.5 . .
H27B C27 H27C 109.5 . .
C29 C28 C33 119.1(5) . .
C29 C28 P1 116.9(4) . .
C33 C28 P1 124.0(4) . .
C28 C29 C30 120.8(6) . .
C28 C29 H29 119.6 . .
C30 C29 H29 119.6 . .
C31 C30 C29 119.8(6) . .
C31 C30 H30 120.1 . .
C29 C30 H30 120.1 . .
C30 C31 C32 120.1(5) . .
C30 C31 H31 120.0 . .
C32 C31 H31 120.0 . .
C33 C32 C31 119.7(6) . .
C33 C32 H32 120.2 . .
C31 C32 H32 120.2 . .
C32 C33 C28 120.5(5) . .
C32 C33 H33 119.7 . .
C28 C33 H33 119.7 . .
C45 C34 C39 112.5(9) . .
C45 C34 C43 49.3(9) . .
C39 C34 C43 111.7(7) . .
C45 C34 P1 118.1(7) . .
C39 C34 P1 120.9(7) . .
C43 C34 P1 123.7(5) . .
C41 C38 C39 121.4(8) . .
C41 C38 H38 119.3 . .
C39 C38 H38 119.3 . .
C34 C39 C38 122.9(10) . .
C34 C39 H39 118.6 . .
C38 C39 H39 118.6 . .
C38 C41 C42 103.8(11) . .
C38 C41 C37 123.3(8) . .
C42 C41 C37 54.1(9) . .
C38 C41 H41 118.4 . .
C42 C41 H41 111.4 . .
C37 C41 H41 118.4 . .
C43 C37 C41 111.6(11) . .
C43 C37 H37 124.2 . .
C41 C37 H37 124.2 . .
C37 C43 C34 121.3(9) . .
C37 C43 H43 119.3 . .
C34 C43 H43 119.3 . .
C34 C45 C42 118.3(13) . .
C34 C45 H45 120.8 . .
C42 C45 H45 120.8 . .
C45 C42 C41 123.9(13) . .
C45 C42 H42 118.1 . .
C41 C42 H42 118.1 . .

loop_
_geom_bond_atom_site_label_1
_geom_bond_atom_site_label_2
_geom_bond_distance
_geom_bond_site_symmetry_2
Zn1 O1 1.946(3) .
Zn1 N1 1.970(4) .
Zn1 O1 1.981(4) 2_755
Zn1 N3 2.019(4) .
Zn1 Zn1 2.9667(12) 2_755
Fe1 C17 2.040(5) .
Fe1 C11 2.043(6) .
Fe1 C14 2.044(5) .
Fe1 C16 2.051(6) .
Fe1 C13 2.052(5) .
Fe1 C15 2.054(5) .
Fe1 C10 2.058(5) .
Fe1 C12 2.063(5) .
Fe1 C9 2.067(5) .
Fe1 C8 2.080(5) .
P1 C13 1.812(6) .
P1 C34 1.836(7) .
P1 C28 1.846(5) .
O1 C1 1.424(6) .
O1 Zn1 1.981(4) 2_755
B1 N4 1.569(7) .
B1 N2 1.579(7) .
B1 C8 1.615(7) .
N1 C18 1.349(7) .
N1 N2 1.372(6) .
N2 C20 1.352(6) .
N3 C23 1.343(7) .
N3 N4 1.382(6) .
N4 C25 1.346(7) .
C1 C2 1.492(8) .
C1 H1A 0.9900 .
C1 H1B 0.9900 .
C2 C3 1.386(8) .
C2 C7 1.400(8) .
C3 C4 1.532(12) .
C3 H3 0.9500 .
C4 C5 1.346(12) .
C4 H4 0.9500 .
C5 C6 1.297(12) .
C5 H5 0.9500 .
C6 C7 1.369(9) .
C6 H6 0.9500 .
C7 H7 0.9500 .
C8 C9 1.433(7) .
C8 C12 1.436(7) .
C9 C10 1.423(7) .
C9 H9 1.0000 .
C10 C11 1.436(7) .
C10 H10 1.0000 .
C11 C12 1.436(7) .
C11 H11 1.0000 .
C12 H12 1.0000 .
C13 C17 1.440(8) .
C13 C14 1.440(7) .
C14 C15 1.409(9) .
C14 H14 1.0000 .
C15 C16 1.416(8) .
C15 H15 1.0000 .
C16 C17 1.427(7) .
C16 H16 1.0000 .
C17 H17 1.0000 .
C18 C19 1.387(8) .
C18 C21 1.489(8) .
C19 C20 1.396(9) .
C19 H19 0.9500 .
C20 C22 1.493(8) .
C21 H21A 0.9800 .
C21 H21B 0.9800 .
C21 H21C 0.9800 .
C22 H22A 0.9800 .
C22 H22B 0.9800 .
C22 H22C 0.9800 .
C23 C24 1.389(9) .
C23 C26 1.501(8) .
C24 C25 1.383(9) .
C24 H24 0.9500 .
C25 C27 1.499(9) .
C26 H26A 0.9800 .
C26 H26B 0.9800 .
C26 H26C 0.9800 .
C27 H27A 0.9800 .
C27 H27B 0.9800 .
C27 H27C 0.9800 .
C28 C29 1.388(8) .
C28 C33 1.391(8) .
C29 C30 1.395(9) .
C29 H29 0.9500 .
C30 C31 1.376(10) .
C30 H30 0.9500 .
C31 C32 1.402(9) .
C31 H31 0.9500 .
C32 C33 1.389(7) .
C32 H32 0.9500 .
C33 H33 0.9500 .
C34 C45 1.238(15) .
C34 C39 1.350(10) .
C34 C43 1.650(15) .
C38 C41 1.301(15) .
C38 C39 1.398(12) .
C38 H38 0.9500 .
C39 H39 0.9500 .
C41 C42 1.443(19) .
C41 C37 1.519(17) .
C41 H41 0.9500 .
C37 C43 1.392(15) .
C37 H37 0.9500 .
C43 H43 0.9500 .
C45 C42 1.412(18) .
C45 H45 0.9500 .
C42 H42 0.9500 .

loop_
_platon_squeeze_void_nr
_platon_squeeze_void_average_x
_platon_squeeze_void_average_y
_platon_squeeze_void_average_z
_platon_squeeze_void_volume
_platon_squeeze_void_count_electrons
_platon_squeeze_void_content
1 0.168 0.153 -0.048 131 39 ' '
2 0.830 -0.154 0.048 130 39 ' '
3 0.168 -0.153 0.452 131 39 ' '
4 0.830 0.154 0.548 130 38 ' '
